data_4329704
loop_
_publ_author_name
'Lei Gao'
'Nihal Deligonul'
'Thomas G. Gray'

_publ_section_title
;
 Gold(I) Complexes of Brominated Azadipyrromethene Ligands
;
_journal_name_full 'Inorganic Chemistry'
_journal_page_first 7682
_journal_page_last 7688
_journal_paper_doi 10.1021/ic300709n
_journal_volume 51
_journal_year 2012
_chemical_formula_moiety 'C40 H31 Au Br2 N3 P'
_chemical_formula_sum 'C40 H31 Au Br2 N3 P'
_chemical_formula_weight 941.43
_chemical_name_systematic
;
 ?
;
_space_group_IT_number 14
_symmetry_cell_setting monoclinic
_symmetry_space_group_name_Hall '-P 2ybc'
_symmetry_space_group_name_H-M 'P 1 21/c 1'
_atom_sites_solution_hydrogens geom
_atom_sites_solution_primary direct
_atom_sites_solution_secondary difmap
_audit_creation_method SHELXL-97
_cell_angle_alpha 90.00
_cell_angle_beta 102.7230(10)
_cell_angle_gamma 90.00
_cell_formula_units_Z 4
_cell_length_a 12.4081(10)
_cell_length_b 14.4032(12)
_cell_length_c 22.5506(19)
_cell_measurement_reflns_used 9945
_cell_measurement_temperature 170(2)
_cell_measurement_theta_max 27.16
_cell_measurement_theta_min 2.20
_cell_volume 3931.2(6)
_computing_cell_refinement 'Bruker SMART'
_computing_data_collection 'Bruker SMART'
_computing_data_reduction 'Bruker SAINT'
_computing_molecular_graphics 'Bruker SHELXTL'
_computing_publication_material 'Bruker SHELXTL'
_computing_structure_refinement 'SHELXL-97 (Sheldrick, 1997)'
_computing_structure_solution 'SHELXS-97 (Sheldrick, 1990)'
_diffrn_ambient_temperature 170(2)
_diffrn_measured_fraction_theta_full 0.983
_diffrn_measured_fraction_theta_max 0.983
_diffrn_measurement_device_type 'Bruker AXS APEX II CCD area detector'
_diffrn_measurement_method 'phi and omega scans'
_diffrn_radiation_monochromator graphite
_diffrn_radiation_source 'fine-focus sealed tube'
_diffrn_radiation_type MoK\a
_diffrn_radiation_wavelength 0.71073
_diffrn_reflns_av_R_equivalents 0.0372
_diffrn_reflns_av_sigmaI/netI 0.0326
_diffrn_reflns_limit_h_max 15
_diffrn_reflns_limit_h_min -15
_diffrn_reflns_limit_k_max 18
_diffrn_reflns_limit_k_min -18
_diffrn_reflns_limit_l_max 28
_diffrn_reflns_limit_l_min -28
_diffrn_reflns_number 44498
_diffrn_reflns_theta_full 27.33
_diffrn_reflns_theta_max 27.33
_diffrn_reflns_theta_min 1.68
_diffrn_standards_decay_% none
_diffrn_standards_number 0
_exptl_absorpt_coefficient_mu 5.845
_exptl_absorpt_correction_T_max 0.4078
_exptl_absorpt_correction_T_min 0.3065
_exptl_absorpt_correction_type multi-scan
_exptl_absorpt_process_details 'AXScale in APEX II (Bruker, 2004)'
_exptl_crystal_colour red
_exptl_crystal_density_diffrn 1.591
_exptl_crystal_description irregular
_exptl_crystal_F_000 1824
_exptl_crystal_size_max 0.27
_exptl_crystal_size_mid 0.23
_exptl_crystal_size_min 0.19
_platon_squeeze_details
;
?
;
_refine_diff_density_max 0.769
_refine_diff_density_min -0.952
_refine_diff_density_rms 0.101
_refine_ls_extinction_method none
_refine_ls_goodness_of_fit_ref 1.084
_refine_ls_hydrogen_treatment constr
_refine_ls_matrix_type full
_refine_ls_number_parameters 426
_refine_ls_number_reflns 8731
_refine_ls_number_restraints 0
_refine_ls_restrained_S_all 1.084
_refine_ls_R_factor_all 0.0347
_refine_ls_R_factor_gt 0.0263
_refine_ls_shift/su_max 0.002
_refine_ls_shift/su_mean 0.000
_refine_ls_structure_factor_coef Fsqd
_refine_ls_weighting_details 'calc w=1/[\s^2^(Fo^2^)+(0.0307P)^2^+0.0000P] where P=(Fo^2^+2Fc^2^)/3'
_refine_ls_weighting_scheme calc
_refine_ls_wR_factor_gt 0.0601
_refine_ls_wR_factor_ref 0.0617
_reflns_number_gt 7155
_reflns_number_total 8731
_reflns_threshold_expression >2sigma(I)
_cod_data_source_file ic300709n_si_002_2.cif
_cod_data_source_block nd120209_0m
_cod_database_code 4329704

loop_
_symmetry_equiv_pos_as_xyz
'x, y, z'
'-x, y+1/2, -z+1/2'
'-x, -y, -z'
'x, -y-1/2, z-1/2'

loop_
_atom_site_label
_atom_site_type_symbol
_atom_site_fract_x
_atom_site_fract_y
_atom_site_fract_z
_atom_site_U_iso_or_equiv
_atom_site_adp_type
_atom_site_occupancy
_atom_site_symmetry_multiplicity
_atom_site_calc_flag
_atom_site_refinement_flags
Au1 Au 0.038965(10) 0.264019(8) 0.116328(5) 0.03215(5) Uani 1 1 d .
Br2 Br -0.29678(2) 0.59415(2) 0.026786(15) 0.03727(8) Uani 1 1 d .
Br3 Br 0.51811(2) 0.35539(2) 0.173332(16) 0.04228(9) Uani 1 1 d .
C30 C 0.4519(3) 0.7262(2) 0.17171(17) 0.0443(9) Uani 1 1 d .
H30 H 0.4835 0.7862 0.1798 0.053 Uiso 1 1 calc R
C5 C -0.2342(2) 0.36094(19) 0.02390(13) 0.0283(7) Uani 1 1 d .
C18 C 0.3120(2) 0.4571(2) 0.13709(13) 0.0279(6) Uani 1 1 d .
C7 C -0.2919(3) 0.2214(2) -0.03320(16) 0.0446(9) Uani 1 1 d .
H7 H -0.2780 0.1736 -0.0595 0.054 Uiso 1 1 calc R
C12 C -0.0603(3) 0.73519(19) 0.04432(14) 0.0303(7) Uani 1 1 d .
H12 H -0.1048 0.7209 0.0054 0.036 Uiso 1 1 calc R
C17 C 0.1978(2) 0.43472(19) 0.11665(12) 0.0246(6) Uani 1 1 d .
C33 C 0.0034(3) 0.0783(2) 0.20187(13) 0.0325(7) Uani 1 1 d .
C2 C -0.0616(2) 0.56851(19) 0.07228(12) 0.0223(6) Uani 1 1 d .
C10 C -0.3341(2) 0.3618(2) 0.04317(14) 0.0365(7) Uani 1 1 d .
H10 H -0.3497 0.4105 0.0684 0.044 Uiso 1 1 calc R
C20 C 0.2864(2) 0.3017(2) 0.13135(13) 0.0281(6) Uani 1 1 d .
C22 C 0.3690(3) 0.1609(2) 0.18793(15) 0.0384(8) Uani 1 1 d .
H22 H 0.4075 0.1998 0.2197 0.046 Uiso 1 1 calc R
C1 C 0.0138(2) 0.48996(19) 0.08136(12) 0.0236(6) Uani 1 1 d .
C4 C -0.1486(2) 0.4314(2) 0.04478(12) 0.0256(6) Uani 1 1 d .
C21 C 0.3028(2) 0.2005(2) 0.13600(14) 0.0315(7) Uani 1 1 d .
C23 C 0.3791(3) 0.0659(2) 0.19354(17) 0.0482(9) Uani 1 1 d .
H23 H 0.4239 0.0398 0.2293 0.058 Uiso 1 1 calc R
C11 C -0.0304(2) 0.66525(19) 0.08679(13) 0.0263(6) Uani 1 1 d .
C13 C -0.0261(3) 0.8259(2) 0.05779(15) 0.0381(8) Uani 1 1 d .
H13 H -0.0460 0.8729 0.0278 0.046 Uiso 1 1 calc R
C3 C -0.1624(2) 0.53013(19) 0.04913(12) 0.0264(6) Uani 1 1 d .
C19 C 0.3640(2) 0.3733(2) 0.14493(13) 0.0297(7) Uani 1 1 d .
C28 C 0.4512(2) 0.5766(2) 0.12560(13) 0.0353(7) Uani 1 1 d .
H28 H 0.4825 0.5339 0.1021 0.042 Uiso 1 1 calc R
C32 C 0.3154(3) 0.6144(2) 0.18200(14) 0.0355(7) Uani 1 1 d .
H32 H 0.2530 0.5980 0.1978 0.043 Uiso 1 1 calc R
C38 C -0.0534(3) 0.0080(2) 0.22400(15) 0.0425(8) Uani 1 1 d .
H38 H -0.1299 -0.0008 0.2071 0.051 Uiso 1 1 calc R
C14 C 0.0363(3) 0.8483(2) 0.11423(16) 0.0420(8) Uani 1 1 d .
H14 H 0.0591 0.9106 0.1235 0.050 Uiso 1 1 calc R
C26 C 0.2497(3) 0.1415(2) 0.09017(16) 0.0436(9) Uani 1 1 d .
H26 H 0.2049 0.1669 0.0542 0.052 Uiso 1 1 calc R
C27 C 0.3592(2) 0.5511(2) 0.14776(13) 0.0298(7) Uani 1 1 d .
C24 C 0.3251(3) 0.0087(3) 0.14809(19) 0.0588(11) Uani 1 1 d .
H24 H 0.3317 -0.0568 0.1524 0.071 Uiso 1 1 calc R
C6 C -0.2140(3) 0.2911(2) -0.01445(14) 0.0341(7) Uani 1 1 d .
H6 H -0.1467 0.2907 -0.0280 0.041 Uiso 1 1 calc R
C29 C 0.4966(3) 0.6632(2) 0.13772(15) 0.0418(8) Uani 1 1 d .
H29 H 0.5595 0.6801 0.1226 0.050 Uiso 1 1 calc R
C16 C 0.0333(3) 0.6891(2) 0.14424(14) 0.0362(7) Uani 1 1 d .
H16 H 0.0544 0.6424 0.1744 0.043 Uiso 1 1 calc R
C15 C 0.0654(3) 0.7794(2) 0.15713(16) 0.0441(9) Uani 1 1 d .
H15 H 0.1083 0.7946 0.1962 0.053 Uiso 1 1 calc R
C36 C 0.1093(4) -0.0376(3) 0.29497(16) 0.0543(10) Uani 1 1 d .
H36 H 0.1456 -0.0771 0.3269 0.065 Uiso 1 1 calc R
C37 C 0.0000(3) -0.0490(2) 0.27008(16) 0.0483(9) Uani 1 1 d .
H37 H -0.0400 -0.0969 0.2847 0.058 Uiso 1 1 calc R
C25 C 0.2610(3) 0.0469(2) 0.09617(17) 0.0569(11) Uani 1 1 d .
H25 H 0.2244 0.0076 0.0642 0.068 Uiso 1 1 calc R
C34 C 0.1136(3) 0.0892(3) 0.22726(15) 0.0485(9) Uani 1 1 d .
H34 H 0.1541 0.1369 0.2129 0.058 Uiso 1 1 calc R
C8 C -0.3902(3) 0.2221(3) -0.01324(17) 0.0487(10) Uani 1 1 d .
H8 H -0.4439 0.1751 -0.0260 0.058 Uiso 1 1 calc R
C31 C 0.3622(3) 0.7016(2) 0.19340(15) 0.0417(8) Uani 1 1 d .
H31 H 0.3311 0.7449 0.2167 0.050 Uiso 1 1 calc R
C9 C -0.4092(3) 0.2916(3) 0.02531(17) 0.0461(9) Uani 1 1 d .
H9 H -0.4755 0.2910 0.0398 0.055 Uiso 1 1 calc R
C35 C 0.1667(3) 0.0312(3) 0.27380(17) 0.0603(11) Uani 1 1 d .
H35 H 0.2432 0.0395 0.2910 0.072 Uiso 1 1 calc R
N2 N 0.12055(19) 0.50062(16) 0.10336(10) 0.0244(5) Uani 1 1 d .
N1 N -0.04312(18) 0.40795(16) 0.06391(10) 0.0244(5) Uani 1 1 d .
N3 N 0.18452(19) 0.33919(16) 0.11352(11) 0.0267(5) Uani 1 1 d .
P1 P -0.06534(7) 0.15186(5) 0.13992(4) 0.03070(18) Uani 1 1 d .
C39 C -0.1116(3) 0.0715(2) 0.07803(15) 0.0431(8) Uani 1 1 d .
H39A H -0.1520 0.0204 0.0919 0.065 Uiso 1 1 calc R
H39B H -0.0475 0.0467 0.0644 0.065 Uiso 1 1 calc R
H39C H -0.1603 0.1038 0.0442 0.065 Uiso 1 1 calc R
C40 C -0.1894(3) 0.1900(3) 0.16109(18) 0.0521(10) Uani 1 1 d .
H40A H -0.2351 0.2248 0.1274 0.078 Uiso 1 1 calc R
H40B H -0.1703 0.2300 0.1970 0.078 Uiso 1 1 calc R
H40C H -0.2307 0.1359 0.1704 0.078 Uiso 1 1 calc R

loop_
_atom_site_aniso_label
_atom_site_aniso_U_11
_atom_site_aniso_U_22
_atom_site_aniso_U_33
_atom_site_aniso_U_23
_atom_site_aniso_U_13
_atom_site_aniso_U_12
Au1 0.04232(8) 0.02225(7) 0.03245(8) -0.00307(5) 0.00945(6) -0.00932(5)
Br2 0.02733(17) 0.03345(18) 0.0489(2) -0.00046(14) 0.00386(14) 0.00689(13)
Br3 0.02504(16) 0.0467(2) 0.0523(2) 0.00900(16) 0.00252(15) 0.00330(14)
C30 0.046(2) 0.0298(19) 0.047(2) 0.0037(16) -0.0107(17) -0.0138(16)
C5 0.0295(16) 0.0237(16) 0.0284(16) 0.0047(12) -0.0004(13) -0.0018(12)
C18 0.0280(16) 0.0286(16) 0.0265(15) 0.0006(12) 0.0049(12) -0.0034(12)
C7 0.048(2) 0.0308(19) 0.046(2) -0.0032(15) -0.0093(17) -0.0056(15)
C12 0.0342(17) 0.0221(15) 0.0334(17) -0.0021(13) 0.0049(14) 0.0030(12)
C17 0.0271(15) 0.0191(14) 0.0267(15) -0.0009(12) 0.0040(12) -0.0032(12)
C33 0.0430(19) 0.0258(16) 0.0283(16) -0.0011(13) 0.0071(14) -0.0032(14)
C2 0.0238(15) 0.0211(14) 0.0212(14) 0.0027(11) 0.0035(11) 0.0017(11)
C10 0.0278(17) 0.0410(19) 0.0398(19) 0.0013(15) 0.0052(14) -0.0046(14)
C20 0.0274(16) 0.0274(16) 0.0272(16) 0.0005(13) 0.0008(13) 0.0021(12)
C22 0.0382(19) 0.0353(19) 0.0391(19) 0.0011(15) 0.0025(15) 0.0060(15)
C1 0.0242(15) 0.0214(15) 0.0258(15) 0.0001(12) 0.0066(12) -0.0022(11)
C4 0.0260(15) 0.0261(15) 0.0240(15) 0.0001(12) 0.0042(12) -0.0014(12)
C21 0.0318(17) 0.0262(16) 0.0354(17) -0.0010(13) 0.0047(14) 0.0075(13)
C23 0.049(2) 0.035(2) 0.057(2) 0.0124(17) 0.0029(18) 0.0140(17)
C11 0.0268(15) 0.0224(15) 0.0304(16) -0.0008(12) 0.0080(12) 0.0008(12)
C13 0.045(2) 0.0256(17) 0.044(2) 0.0041(14) 0.0100(16) 0.0043(14)
C3 0.0296(16) 0.0235(15) 0.0263(15) 0.0019(12) 0.0065(12) 0.0051(12)
C19 0.0260(15) 0.0321(17) 0.0283(16) 0.0018(13) 0.0006(13) -0.0004(13)
C28 0.0322(18) 0.0383(19) 0.0331(17) 0.0031(14) 0.0023(14) -0.0050(14)
C32 0.0346(18) 0.0348(18) 0.0348(18) -0.0024(14) 0.0027(14) -0.0052(14)
C38 0.053(2) 0.0329(19) 0.0401(19) 0.0028(15) 0.0070(17) -0.0092(16)
C14 0.043(2) 0.0202(17) 0.059(2) -0.0072(15) 0.0033(17) -0.0015(14)
C26 0.050(2) 0.0300(19) 0.043(2) -0.0048(15) -0.0044(17) 0.0084(15)
C27 0.0257(16) 0.0304(17) 0.0301(16) 0.0022(13) -0.0008(13) -0.0053(12)
C24 0.072(3) 0.029(2) 0.070(3) 0.0010(19) 0.005(2) 0.0149(19)
C6 0.0318(17) 0.0308(17) 0.0362(18) -0.0008(14) 0.0001(14) -0.0020(13)
C29 0.0305(17) 0.048(2) 0.042(2) 0.0101(16) -0.0018(15) -0.0133(16)
C16 0.0430(19) 0.0292(18) 0.0330(17) -0.0002(14) 0.0015(14) 0.0030(14)
C15 0.049(2) 0.034(2) 0.041(2) -0.0102(15) -0.0062(16) 0.0000(16)
C36 0.082(3) 0.050(2) 0.033(2) 0.0104(17) 0.016(2) 0.017(2)
C37 0.076(3) 0.033(2) 0.039(2) 0.0035(16) 0.020(2) -0.0054(18)
C25 0.073(3) 0.033(2) 0.054(2) -0.0103(17) -0.007(2) 0.0049(19)
C34 0.048(2) 0.057(2) 0.039(2) 0.0156(17) 0.0064(17) -0.0050(18)
C8 0.041(2) 0.043(2) 0.053(2) 0.0087(18) -0.0109(18) -0.0203(17)
C31 0.0391(19) 0.0351(19) 0.046(2) -0.0074(16) 0.0000(16) -0.0058(15)
C9 0.0252(17) 0.057(2) 0.054(2) 0.0123(19) 0.0029(16) -0.0100(16)
C35 0.048(2) 0.082(3) 0.047(2) 0.022(2) 0.0016(18) 0.007(2)
N2 0.0273(13) 0.0222(13) 0.0231(12) 0.0006(10) 0.0041(10) -0.0018(10)
N1 0.0240(13) 0.0212(12) 0.0268(13) 0.0000(10) 0.0029(10) -0.0011(10)
N3 0.0301(13) 0.0195(12) 0.0289(13) -0.0009(10) 0.0029(11) -0.0010(10)
P1 0.0325(4) 0.0213(4) 0.0369(5) 0.0020(3) 0.0045(4) -0.0046(3)
C39 0.049(2) 0.0308(18) 0.043(2) 0.0021(15) -0.0049(16) -0.0074(15)
C40 0.046(2) 0.045(2) 0.069(3) 0.0108(19) 0.0200(19) 0.0049(17)

loop_
_atom_type_symbol
_atom_type_description
_atom_type_scat_dispersion_real
_atom_type_scat_dispersion_imag
_atom_type_scat_source
C C 0.0033 0.0016 'International Tables Vol C Tables 4.2.6.8 and 6.1.1.4'
H H 0.0000 0.0000 'International Tables Vol C Tables 4.2.6.8 and 6.1.1.4'
N N 0.0061 0.0033 'International Tables Vol C Tables 4.2.6.8 and 6.1.1.4'
Br Br -0.2901 2.4595 'International Tables Vol C Tables 4.2.6.8 and 6.1.1.4'
Au Au -2.0133 8.8022 'International Tables Vol C Tables 4.2.6.8 and 6.1.1.4'
P P 0.1023 0.0942 'International Tables Vol C Tables 4.2.6.8 and 6.1.1.4'

loop_
_geom_angle_atom_site_label_1
_geom_angle_atom_site_label_2
_geom_angle_atom_site_label_3
_geom_angle
N3 Au1 P1 158.48(7)
N3 Au1 N1 79.78(8)
P1 Au1 N1 121.57(6)
C31 C30 C29 119.4(3)
C6 C5 C10 119.6(3)
C6 C5 C4 118.9(3)
C10 C5 C4 121.4(3)
C19 C18 C17 104.4(3)
C19 C18 C27 129.3(3)
C17 C18 C27 126.2(3)
C8 C7 C6 119.8(3)
C11 C12 C13 120.8(3)
N2 C17 N3 128.5(2)
N2 C17 C18 121.6(2)
N3 C17 C18 109.9(2)
C34 C33 C38 118.2(3)
C34 C33 P1 120.9(2)
C38 C33 P1 121.0(3)
C3 C2 C1 104.3(2)
C3 C2 C11 130.4(3)
C1 C2 C11 125.3(2)
C9 C10 C5 119.5(3)
N3 C20 C19 108.9(3)
N3 C20 C21 121.5(3)
C19 C20 C21 129.6(3)
C23 C22 C21 120.5(3)
N2 C1 N1 127.8(3)
N2 C1 C2 121.7(2)
N1 C1 C2 110.5(2)
N1 C4 C3 110.7(2)
N1 C4 C5 121.3(3)
C3 C4 C5 128.0(3)
C26 C21 C22 118.0(3)
C26 C21 C20 121.2(3)
C22 C21 C20 120.7(3)
C24 C23 C22 120.6(3)
C12 C11 C16 118.1(3)
C12 C11 C2 121.4(3)
C16 C11 C2 120.4(3)
C14 C13 C12 120.5(3)
C2 C3 C4 108.3(2)
C2 C3 Br2 126.2(2)
C4 C3 Br2 125.5(2)
C18 C19 C20 110.0(3)
C18 C19 Br3 125.3(2)
C20 C19 Br3 124.6(2)
C29 C28 C27 120.1(3)
C27 C32 C31 120.1(3)
C37 C38 C33 120.6(3)
C13 C14 C15 119.2(3)
C25 C26 C21 120.8(3)
C32 C27 C28 118.8(3)
C32 C27 C18 120.4(3)
C28 C27 C18 120.7(3)
C23 C24 C25 119.4(3)
C5 C6 C7 120.2(3)
C28 C29 C30 120.7(3)
C15 C16 C11 120.3(3)
C16 C15 C14 121.0(3)
C37 C36 C35 119.6(3)
C36 C37 C38 120.7(3)
C26 C25 C24 120.5(3)
C33 C34 C35 120.8(3)
C9 C8 C7 119.6(3)
C30 C31 C32 120.9(3)
C10 C9 C8 121.3(3)
C36 C35 C34 120.2(4)
C1 N2 C17 127.9(2)
C4 N1 C1 106.2(2)
C4 N1 Au1 129.56(18)
C1 N1 Au1 116.38(17)
C20 N3 C17 106.8(2)
C20 N3 Au1 122.27(19)
C17 N3 Au1 126.79(19)
C40 P1 C39 104.84(18)
C40 P1 C33 105.03(16)
C39 P1 C33 103.70(15)
C40 P1 Au1 115.03(13)
C39 P1 Au1 112.71(12)
C33 P1 Au1 114.38(11)

loop_
_geom_bond_atom_site_label_1
_geom_bond_atom_site_label_2
_geom_bond_distance
Au1 N3 2.119(2)
Au1 P1 2.2071(8)
Au1 N1 2.490(2)
Br2 C3 1.875(3)
Br3 C19 1.896(3)
C30 C31 1.357(5)
C30 C29 1.381(5)
C5 C6 1.385(4)
C5 C10 1.400(4)
C5 C4 1.470(4)
C18 C19 1.362(4)
C18 C17 1.427(4)
C18 C27 1.473(4)
C7 C8 1.390(5)
C7 C6 1.394(4)
C12 C11 1.383(4)
C12 C13 1.386(4)
C17 N2 1.336(3)
C17 N3 1.386(3)
C33 C34 1.370(4)
C33 C38 1.388(4)
C33 P1 1.810(3)
C2 C3 1.361(4)
C2 C1 1.454(4)
C2 C11 1.464(4)
C10 C9 1.374(4)
C20 N3 1.352(3)
C20 C19 1.399(4)
C20 C21 1.472(4)
C22 C23 1.377(5)
C22 C21 1.396(4)
C1 N2 1.317(3)
C1 N1 1.388(3)
C4 N1 1.328(3)
C4 C3 1.438(4)
C21 C26 1.387(4)
C23 C24 1.370(5)
C11 C16 1.404(4)
C13 C14 1.375(4)
C28 C29 1.372(4)
C28 C27 1.393(4)
C32 C27 1.381(4)
C32 C31 1.384(4)
C38 C37 1.375(5)
C14 C15 1.378(5)
C26 C25 1.373(5)
C24 C25 1.377(5)
C16 C15 1.372(4)
C36 C37 1.359(5)
C36 C35 1.366(5)
C34 C35 1.389(5)
C8 C9 1.380(5)
P1 C40 1.796(4)
P1 C39 1.806(3)

loop_
_platon_squeeze_void_nr
_platon_squeeze_void_average_x
_platon_squeeze_void_average_y
_platon_squeeze_void_average_z
_platon_squeeze_void_volume
_platon_squeeze_void_count_electrons
_platon_squeeze_void_content
1 0.500 0.000 1.000 341 113 ' '
2 0.500 0.500 0.500 341 113 ' '
